data_7024917
loop_
_publ_author_name
'Tiempos-Flores, Norma'
'Metta-Maga\~na, Alejandro-Jos\'e'
'Montiel-Palma, Virginia'
'Cort\'es-Llamas, Sara-Ang\'elica'
'Mu\~noz-Hern\'andez, Miguel-Angel'

_publ_section_title
;
 Aluminium complexes derived from tridentate thioetherbis(phenolate)
 ligands and their activity in Diels-Alder catalysis.
;
_journal_issue 18
_journal_name_full 'Dalton transactions (Cambridge, England : 2003)'
_journal_page_first 4312
_journal_page_last 4320
_journal_paper_doi 10.1039/b922657e
_journal_volume 39
_journal_year 2010
_chemical_formula_sum 'C58 H86 Al2 O4 S2'
_chemical_formula_weight 965.35
_chemical_name_systematic
;
?
;
_space_group_IT_number 14
_symmetry_cell_setting monoclinic
_symmetry_space_group_name_Hall '-P 2ybc'
_symmetry_space_group_name_H-M 'P 1 21/c 1'
_atom_sites_solution_hydrogens geom
_atom_sites_solution_primary direct
_atom_sites_solution_secondary difmap
_audit_creation_method SHELXL-97
_cell_angle_alpha 90.00
_cell_angle_beta 98.599(18)
_cell_angle_gamma 90.00
_cell_formula_units_Z 4
_cell_length_a 8.976(3)
_cell_length_b 25.200(11)
_cell_length_c 26.683(10)
_cell_measurement_temperature 100(2)
_cell_volume 5968(4)
_computing_cell_refinement 'Bruker SMART'
_computing_data_collection 'Bruker SMART'
_computing_data_reduction 'Bruker SAINT'
_computing_molecular_graphics 'Bruker SHELXTL'
_computing_publication_material 'Bruker SHELXTL'
_computing_structure_refinement 'SHELXL-97 (Sheldrick, 1997)'
_computing_structure_solution 'SHELXS-97 (Sheldrick, 1990)'
_diffrn_ambient_temperature 100(2)
_diffrn_measured_fraction_theta_full 1.000
_diffrn_measured_fraction_theta_max 1.000
_diffrn_measurement_device_type 'CCD area detector'
_diffrn_measurement_method 'phi and omega scans'
_diffrn_radiation_monochromator graphite
_diffrn_radiation_source 'fine-focus sealed tube'
_diffrn_radiation_type MoK\a
_diffrn_radiation_wavelength 0.71073
_diffrn_reflns_av_R_equivalents 0.0557
_diffrn_reflns_av_sigmaI/netI 0.0423
_diffrn_reflns_limit_h_max 9
_diffrn_reflns_limit_h_min -9
_diffrn_reflns_limit_k_max 27
_diffrn_reflns_limit_k_min -27
_diffrn_reflns_limit_l_max 29
_diffrn_reflns_limit_l_min -29
_diffrn_reflns_number 48004
_diffrn_reflns_theta_full 23.00
_diffrn_reflns_theta_max 23.00
_diffrn_reflns_theta_min 1.12
_exptl_absorpt_coefficient_mu 0.159
_exptl_absorpt_correction_T_max 0.9704
_exptl_absorpt_correction_T_min 0.9524
_exptl_absorpt_correction_type numerical
_exptl_crystal_colour colorless
_exptl_crystal_density_diffrn 1.074
_exptl_crystal_density_meas 0
_exptl_crystal_density_method 'not measured'
_exptl_crystal_description block
_exptl_crystal_F_000 2096
_exptl_crystal_size_max 0.31
_exptl_crystal_size_mid 0.22
_exptl_crystal_size_min 0.19
_refine_diff_density_max 0.438
_refine_diff_density_min -0.460
_refine_diff_density_rms 0.061
_refine_ls_extinction_method none
_refine_ls_goodness_of_fit_ref 1.116
_refine_ls_hydrogen_treatment constr
_refine_ls_matrix_type full
_refine_ls_number_parameters 628
_refine_ls_number_reflns 8303
_refine_ls_number_restraints 54
_refine_ls_restrained_S_all 1.115
_refine_ls_R_factor_all 0.1409
_refine_ls_R_factor_gt 0.1348
_refine_ls_shift/su_max 0.001
_refine_ls_shift/su_mean 0.000
_refine_ls_structure_factor_coef Fsqd
_refine_ls_weighting_details 'calc w=1/[\s^2^(Fo^2^)+(0.0600P)^2^+36.0000P] where P=(Fo^2^+2Fc^2^)/3'
_refine_ls_weighting_scheme calc
_refine_ls_wR_factor_gt 0.2643
_refine_ls_wR_factor_ref 0.2680
_reflns_number_gt 7750
_reflns_number_total 8303
_reflns_threshold_expression >2sigma(I)
_cod_data_source_file b922657e.txt
_cod_data_source_block complex_8
_cod_depositor_comments
;
The following automatic conversions were performed:

'_symmetry_cell_setting' value 'Monoclinic' changed to 'monoclinic'
according to /home/saulius/struct/CIF-dictionaries/cif_core.dic
dictionary named 'cif_core.dic' version 2.4.2 from 2011-04-26.

Automatic conversion script
Id: cif_fix_values 1891 2012-01-12 08:04:46Z andrius 
;
_cod_original_sg_symbol_H-M P2(1)/c
_cod_database_code 7024917

loop_
_symmetry_equiv_pos_as_xyz
'x, y, z'
'-x, y+1/2, -z+1/2'
'-x, -y, -z'
'x, -y-1/2, z-1/2'

loop_
_atom_site_label
_atom_site_type_symbol
_atom_site_fract_x
_atom_site_fract_y
_atom_site_fract_z
_atom_site_U_iso_or_equiv
_atom_site_adp_type
_atom_site_occupancy
_atom_site_symmetry_multiplicity
_atom_site_calc_flag
_atom_site_refinement_flags
_atom_site_disorder_assembly
_atom_site_disorder_group
Al1 Al 0.9352(2) 0.74118(8) 0.25490(7) 0.0366(5) Uani 1 1 d . . .
Al2 Al 0.9296(3) 0.85814(9) 0.25233(9) 0.0515(6) Uani 1 1 d . . .
S1 S 1.14291(19) 0.73954(7) 0.32643(6) 0.0376(4) Uani 1 1 d . . .
S2 S 0.72751(19) 0.73594(7) 0.18291(6) 0.0368(4) Uani 1 1 d . . .
O1 O 0.8708(5) 0.80247(17) 0.29127(16) 0.0398(11) Uani 1 1 d . . .
O2 O 0.8440(5) 0.69536(18) 0.29248(16) 0.0413(12) Uani 1 1 d . . .
O3 O 1.0270(5) 0.69408(18) 0.21877(16) 0.0384(11) Uani 1 1 d . . .
O4 O 0.9960(5) 0.80117(17) 0.21631(16) 0.0418(12) Uani 1 1 d . . .
C1 C 0.9086(8) 0.8047(3) 0.3442(3) 0.0424(18) Uani 1 1 d . . .
C2 C 0.8178(9) 0.8292(3) 0.3759(3) 0.0445(18) Uani 1 1 d . . .
C3 C 0.8866(9) 0.8376(3) 0.4256(3) 0.0493(19) Uani 1 1 d . . .
H3 H 0.8305 0.8562 0.4475 0.059 Uiso 1 1 calc R . .
C4 C 1.0334(9) 0.8207(3) 0.4461(3) 0.0465(19) Uani 1 1 d . . .
C5 C 1.1083(8) 0.7911(3) 0.4151(3) 0.0421(17) Uani 1 1 d . . .
H5 H 1.2040 0.7765 0.4279 0.051 Uiso 1 1 calc R . .
C6 C 1.0454(8) 0.7819(3) 0.3644(2) 0.0388(17) Uani 1 1 d . . .
C7 C 0.6543(9) 0.8457(3) 0.3591(3) 0.054(2) Uani 1 1 d D . .
C8 C 0.5700(12) 0.8048(5) 0.3235(4) 0.113(2) Uani 1 1 d D . .
H8A H 0.5774 0.7700 0.3400 0.170 Uiso 1 1 calc R . .
H8B H 0.6146 0.8031 0.2922 0.170 Uiso 1 1 calc R . .
H8C H 0.4638 0.8151 0.3155 0.170 Uiso 1 1 calc R . .
C9 C 0.6443(12) 0.8991(4) 0.3324(5) 0.113(2) Uani 1 1 d D . .
H9A H 0.5397 0.9115 0.3275 0.170 Uiso 1 1 calc R . .
H9B H 0.6786 0.8954 0.2994 0.170 Uiso 1 1 calc R . .
H9C H 0.7083 0.9248 0.3531 0.170 Uiso 1 1 calc R . .
C10 C 0.5684(12) 0.8517(5) 0.4036(4) 0.113(2) Uani 1 1 d D . .
H10A H 0.6058 0.8829 0.4236 0.170 Uiso 1 1 calc R . .
H10B H 0.5832 0.8199 0.4250 0.170 Uiso 1 1 calc R . .
H10C H 0.4609 0.8562 0.3911 0.170 Uiso 1 1 calc R . .
C11 C 1.1032(11) 0.8369(3) 0.5007(3) 0.061(2) Uani 1 1 d . . .
C12 C 1.1289(13) 0.8965(4) 0.5018(4) 0.093(3) Uani 1 1 d . . .
H12A H 1.1662 0.9078 0.5366 0.139 Uiso 1 1 calc R . .
H12B H 1.0338 0.9147 0.4897 0.139 Uiso 1 1 calc R . .
H12C H 1.2034 0.9055 0.4798 0.139 Uiso 1 1 calc R . .
C13 C 0.9935(12) 0.8227(4) 0.5383(3) 0.083(3) Uani 1 1 d . . .
H13A H 0.9826 0.7841 0.5399 0.125 Uiso 1 1 calc R . .
H13B H 0.8949 0.8388 0.5268 0.125 Uiso 1 1 calc R . .
H13C H 1.0335 0.8364 0.5721 0.125 Uiso 1 1 calc R . .
C14 C 1.2513(12) 0.8079(5) 0.5176(4) 0.100(4) Uani 1 1 d . . .
H14A H 1.3227 0.8163 0.4943 0.150 Uiso 1 1 calc R . .
H14B H 1.2331 0.7696 0.5174 0.150 Uiso 1 1 calc R . .
H14C H 1.2933 0.8192 0.5520 0.150 Uiso 1 1 calc R . .
C15 C 0.9285(8) 0.6624(3) 0.3249(2) 0.0377(17) Uani 1 1 d . . .
C16 C 1.0765(7) 0.6766(3) 0.3457(2) 0.0317(15) Uani 1 1 d . . .
C17 C 1.1695(8) 0.6442(3) 0.3785(2) 0.0394(17) Uani 1 1 d . . .
H17 H 1.2688 0.6555 0.3914 0.047 Uiso 1 1 calc R . .
C18 C 1.1193(7) 0.5959(3) 0.3926(3) 0.0400(17) Uani 1 1 d . . .
C19 C 0.9705(8) 0.5828(3) 0.3730(3) 0.0449(18) Uani 1 1 d . . .
H19 H 0.9337 0.5498 0.3833 0.054 Uiso 1 1 calc R . .
C20 C 0.8716(8) 0.6134(3) 0.3399(2) 0.0381(16) Uani 1 1 d . . .
C21 C 0.7093(8) 0.5952(3) 0.3203(3) 0.0460(18) Uani 1 1 d . . .
C22 C 0.6949(10) 0.5849(4) 0.2627(3) 0.071(3) Uani 1 1 d . . .
H22A H 0.7141 0.6179 0.2453 0.106 Uiso 1 1 calc R . .
H22B H 0.5929 0.5723 0.2500 0.106 Uiso 1 1 calc R . .
H22C H 0.7684 0.5580 0.2562 0.106 Uiso 1 1 calc R . .
C23 C 0.5947(8) 0.6368(3) 0.3314(4) 0.064(2) Uani 1 1 d . . .
H23A H 0.6085 0.6441 0.3679 0.096 Uiso 1 1 calc R . .
H23B H 0.4925 0.6235 0.3205 0.096 Uiso 1 1 calc R . .
H23C H 0.6098 0.6696 0.3130 0.096 Uiso 1 1 calc R . .
C24 C 0.6707(10) 0.5426(3) 0.3443(4) 0.072(3) Uani 1 1 d . . .
H24A H 0.7389 0.5148 0.3358 0.107 Uiso 1 1 calc R . .
H24B H 0.5664 0.5328 0.3314 0.107 Uiso 1 1 calc R . .
H24C H 0.6822 0.5467 0.3812 0.107 Uiso 1 1 calc R . .
C25 C 1.2136(8) 0.5567(3) 0.4271(3) 0.056(2) Uani 1 1 d D . .
C26 C 1.2481(14) 0.5089(4) 0.3966(4) 0.123(3) Uani 1 1 d D . .
H26A H 1.3214 0.4862 0.4174 0.184 Uiso 1 1 calc R . .
H26B H 1.2899 0.5206 0.3665 0.184 Uiso 1 1 calc R . .
H26C H 1.1552 0.4888 0.3859 0.184 Uiso 1 1 calc R . .
C27 C 1.3668(12) 0.5779(5) 0.4486(5) 0.123(3) Uani 1 1 d D . .
H27A H 1.3556 0.6064 0.4727 0.184 Uiso 1 1 calc R . .
H27B H 1.4167 0.5918 0.4211 0.184 Uiso 1 1 calc R . .
H27C H 1.4278 0.5493 0.4660 0.184 Uiso 1 1 calc R . .
C28 C 1.1388(13) 0.5371(5) 0.4703(4) 0.123(3) Uani 1 1 d D . .
H28A H 1.2067 0.5127 0.4913 0.184 Uiso 1 1 calc R . .
H28B H 1.0455 0.5184 0.4569 0.184 Uiso 1 1 calc R . .
H28C H 1.1153 0.5673 0.4909 0.184 Uiso 1 1 calc R . .
C29 C 0.9461(7) 0.6598(3) 0.1869(2) 0.0345(16) Uani 1 1 d . . .
C30 C 0.7969(8) 0.6725(3) 0.1657(2) 0.0374(16) Uani 1 1 d . . .
C31 C 0.7063(8) 0.6388(3) 0.1330(2) 0.0426(18) Uani 1 1 d . . .
H31 H 0.6064 0.6490 0.1196 0.051 Uiso 1 1 calc R . .
C32 C 0.7619(8) 0.5901(3) 0.1199(3) 0.0415(17) Uani 1 1 d . A .
C33 C 0.9085(7) 0.5779(3) 0.1409(3) 0.0397(17) Uani 1 1 d . . .
H33 H 0.9473 0.5446 0.1322 0.048 Uiso 1 1 calc R . .
C34 C 1.0038(8) 0.6102(3) 0.1737(2) 0.0398(17) Uani 1 1 d . . .
C35 C 1.1652(8) 0.5927(3) 0.1949(3) 0.0436(18) Uani 1 1 d . . .
C36 C 1.2791(9) 0.6348(3) 0.1817(3) 0.064(2) Uani 1 1 d . . .
H36A H 1.2642 0.6406 0.1450 0.095 Uiso 1 1 calc R . .
H36B H 1.3820 0.6222 0.1929 0.095 Uiso 1 1 calc R . .
H36C H 1.2630 0.6682 0.1989 0.095 Uiso 1 1 calc R . .
C37 C 1.1800(10) 0.5856(4) 0.2520(3) 0.071(3) Uani 1 1 d . . .
H37A H 1.1727 0.6202 0.2681 0.106 Uiso 1 1 calc R . .
H37B H 1.2778 0.5694 0.2646 0.106 Uiso 1 1 calc R . .
H37C H 1.0990 0.5624 0.2600 0.106 Uiso 1 1 calc R . .
C38 C 1.2073(9) 0.5397(3) 0.1721(3) 0.066(2) Uani 1 1 d . . .
H38A H 1.1394 0.5118 0.1807 0.100 Uiso 1 1 calc R . .
H38B H 1.3114 0.5305 0.1860 0.100 Uiso 1 1 calc R . .
H38C H 1.1980 0.5431 0.1352 0.100 Uiso 1 1 calc R . .
C39 C 0.6653(8) 0.5510(3) 0.0846(3) 0.050(2) Uani 1 1 d D . .
C40 C 0.5107(16) 0.5737(7) 0.0635(7) 0.086(5) Uani 0.616(8) 1 d PDU A 1
H40A H 0.4528 0.5470 0.0420 0.129 Uiso 0.616(8) 1 calc PR A 1
H40B H 0.5235 0.6054 0.0433 0.129 Uiso 0.616(8) 1 calc PR A 1
H40C H 0.4567 0.5831 0.0915 0.129 Uiso 0.616(8) 1 calc PR A 1
C41 C 0.647(2) 0.5003(5) 0.1145(6) 0.088(5) Uani 0.616(8) 1 d PDU A 1
H41A H 0.5840 0.4750 0.0928 0.132 Uiso 0.616(8) 1 calc PR A 1
H41B H 0.5984 0.5087 0.1441 0.132 Uiso 0.616(8) 1 calc PR A 1
H41C H 0.7459 0.4845 0.1257 0.132 Uiso 0.616(8) 1 calc PR A 1
C42 C 0.7477(18) 0.5381(7) 0.0397(6) 0.080(4) Uani 0.616(8) 1 d PDU A 1
H42A H 0.8484 0.5243 0.0523 0.120 Uiso 0.616(8) 1 calc PR A 1
H42B H 0.7568 0.5704 0.0199 0.120 Uiso 0.616(8) 1 calc PR A 1
H42C H 0.6906 0.5114 0.0181 0.120 Uiso 0.616(8) 1 calc PR A 1
C40B C 0.521(3) 0.5385(11) 0.1052(11) 0.090(6) Uani 0.384(8) 1 d PDU A 2
H40D H 0.4578 0.5154 0.0814 0.135 Uiso 0.384(8) 1 calc PR A 2
H40E H 0.4671 0.5716 0.1097 0.135 Uiso 0.384(8) 1 calc PR A 2
H40F H 0.5454 0.5205 0.1380 0.135 Uiso 0.384(8) 1 calc PR A 2
C41B C 0.613(3) 0.5780(10) 0.0343(8) 0.090(6) Uani 0.384(8) 1 d PDU A 2
H41D H 0.7001 0.5839 0.0166 0.134 Uiso 0.384(8) 1 calc PR A 2
H41E H 0.5666 0.6121 0.0402 0.134 Uiso 0.384(8) 1 calc PR A 2
H41F H 0.5397 0.5553 0.0135 0.134 Uiso 0.384(8) 1 calc PR A 2
C42B C 0.745(3) 0.5010(9) 0.0727(12) 0.087(6) Uani 0.384(8) 1 d PDU A 2
H42D H 0.7386 0.4745 0.0992 0.130 Uiso 0.384(8) 1 calc PR A 2
H42E H 0.8516 0.5089 0.0713 0.130 Uiso 0.384(8) 1 calc PR A 2
H42F H 0.6982 0.4870 0.0399 0.130 Uiso 0.384(8) 1 calc PR A 2
C43 C 0.9606(9) 0.8003(3) 0.1635(2) 0.0399(17) Uani 1 1 d . . .
C44 C 0.8238(7) 0.7773(3) 0.1431(2) 0.0363(16) Uani 1 1 d . . .
C45 C 0.7641(8) 0.7830(3) 0.0926(2) 0.0399(17) Uani 1 1 d . . .
H45 H 0.6694 0.7676 0.0800 0.048 Uiso 1 1 calc R . .
C46 C 0.8421(9) 0.8114(3) 0.0603(3) 0.0458(18) Uani 1 1 d . . .
C47 C 0.9845(10) 0.8292(3) 0.0810(3) 0.055(2) Uani 1 1 d . . .
H47 H 1.0413 0.8471 0.0588 0.066 Uiso 1 1 calc R . .
C48 C 1.0514(8) 0.8233(3) 0.1311(3) 0.0454(18) Uani 1 1 d . A .
C49 C 1.2165(10) 0.8410(3) 0.1480(3) 0.061(2) Uani 1 1 d D . .
C50 C 1.2227(19) 0.8895(6) 0.1832(7) 0.088(3) Uani 0.616(8) 1 d PD A 2
H50A H 1.1509 0.9163 0.1680 0.132 Uiso 0.616(8) 1 calc PR A 2
H50B H 1.3247 0.9044 0.1881 0.132 Uiso 0.616(8) 1 calc PR A 2
H50C H 1.1965 0.8786 0.2161 0.132 Uiso 0.616(8) 1 calc PR A 2
C51 C 1.2999(19) 0.8564(8) 0.1040(6) 0.088(3) Uani 0.616(8) 1 d PD A 2
H51A H 1.2891 0.8280 0.0787 0.132 Uiso 0.616(8) 1 calc PR A 2
H51B H 1.4069 0.8619 0.1168 0.132 Uiso 0.616(8) 1 calc PR A 2
H51C H 1.2569 0.8893 0.0885 0.132 Uiso 0.616(8) 1 calc PR A 2
C52 C 1.3021(19) 0.7956(6) 0.1777(7) 0.088(3) Uani 0.616(8) 1 d PD A 2
H52A H 1.2552 0.7876 0.2077 0.132 Uiso 0.616(8) 1 calc PR A 2
H52B H 1.4072 0.8061 0.1883 0.132 Uiso 0.616(8) 1 calc PR A 2
H52C H 1.2986 0.7640 0.1561 0.132 Uiso 0.616(8) 1 calc PR A 2
C50B C 1.308(3) 0.8210(12) 0.1075(10) 0.088(3) Uani 0.384(8) 1 d PD A 1
H50D H 1.4092 0.8368 0.1135 0.132 Uiso 0.384(8) 1 calc PR A 1
H50E H 1.2575 0.8314 0.0739 0.132 Uiso 0.384(8) 1 calc PR A 1
H50F H 1.3165 0.7823 0.1094 0.132 Uiso 0.384(8) 1 calc PR A 1
C51B C 1.293(3) 0.8171(12) 0.1983(9) 0.088(3) Uani 0.384(8) 1 d PD A 1
H51D H 1.2709 0.7790 0.1989 0.132 Uiso 0.384(8) 1 calc PR A 1
H51E H 1.2547 0.8346 0.2266 0.132 Uiso 0.384(8) 1 calc PR A 1
H51F H 1.4022 0.8223 0.2015 0.132 Uiso 0.384(8) 1 calc PR A 1
C52B C 1.221(3) 0.9017(8) 0.1511(12) 0.088(3) Uani 0.384(8) 1 d PD A 1
H52D H 1.1311 0.9147 0.1637 0.132 Uiso 0.384(8) 1 calc PR A 1
H52E H 1.2252 0.9164 0.1173 0.132 Uiso 0.384(8) 1 calc PR A 1
H52F H 1.3113 0.9128 0.1742 0.132 Uiso 0.384(8) 1 calc PR A 1
C53 C 0.7752(10) 0.8249(3) 0.0056(3) 0.054(2) Uani 1 1 d . . .
C54 C 0.7452(11) 0.8849(4) 0.0021(3) 0.076(3) Uani 1 1 d . . .
H54A H 0.7097 0.8946 -0.0332 0.114 Uiso 1 1 calc R . .
H54B H 0.8386 0.9041 0.0142 0.114 Uiso 1 1 calc R . .
H54C H 0.6683 0.8942 0.0230 0.114 Uiso 1 1 calc R . .
C55 C 0.8860(12) 0.8112(4) -0.0312(3) 0.083(3) Uani 1 1 d . . .
H55A H 0.9052 0.7729 -0.0303 0.125 Uiso 1 1 calc R . .
H55B H 0.9809 0.8303 -0.0211 0.125 Uiso 1 1 calc R . .
H55C H 0.8425 0.8217 -0.0656 0.125 Uiso 1 1 calc R . .
C56 C 0.6279(12) 0.7947(4) -0.0115(3) 0.091(3) Uani 1 1 d . . .
H56A H 0.5534 0.8044 0.0103 0.136 Uiso 1 1 calc R . .
H56B H 0.6470 0.7564 -0.0089 0.136 Uiso 1 1 calc R . .
H56C H 0.5893 0.8039 -0.0467 0.136 Uiso 1 1 calc R . .
C57 C 0.7692(13) 0.8940(4) 0.2067(3) 0.087(3) Uani 1 1 d . . .
H57A H 0.6786 0.8718 0.2021 0.130 Uiso 1 1 calc R . .
H57B H 0.8024 0.8999 0.1738 0.130 Uiso 1 1 calc R . .
H57C H 0.7466 0.9281 0.2214 0.130 Uiso 1 1 calc R . .
C58 C 1.0817(13) 0.8994(4) 0.2960(4) 0.090(3) Uani 1 1 d . . .
H58A H 1.0465 0.9064 0.3284 0.135 Uiso 1 1 calc R . .
H58B H 1.0985 0.9331 0.2795 0.135 Uiso 1 1 calc R . .
H58C H 1.1762 0.8793 0.3020 0.135 Uiso 1 1 calc R . .

loop_
_atom_site_aniso_label
_atom_site_aniso_U_11
_atom_site_aniso_U_22
_atom_site_aniso_U_33
_atom_site_aniso_U_23
_atom_site_aniso_U_13
_atom_site_aniso_U_12
Al1 0.0466(12) 0.0336(11) 0.0290(10) -0.0010(9) 0.0035(9) -0.0010(10)
Al2 0.0787(17) 0.0363(12) 0.0393(12) -0.0001(10) 0.0079(11) -0.0033(12)
S1 0.0400(10) 0.0393(10) 0.0331(9) -0.0016(8) 0.0047(8) -0.0093(8)
S2 0.0419(10) 0.0360(10) 0.0323(9) -0.0001(7) 0.0051(8) 0.0028(8)
O1 0.055(3) 0.033(3) 0.029(3) -0.003(2) 0.001(2) -0.001(2)
O2 0.045(3) 0.041(3) 0.036(3) 0.005(2) 0.000(2) -0.005(2)
O3 0.037(3) 0.040(3) 0.036(3) -0.003(2) -0.003(2) -0.007(2)
O4 0.057(3) 0.036(3) 0.032(3) -0.001(2) 0.006(2) -0.003(2)
C1 0.056(5) 0.031(4) 0.039(4) 0.006(3) 0.000(4) -0.014(3)
C2 0.070(5) 0.033(4) 0.034(4) -0.006(3) 0.017(4) 0.003(4)
C3 0.070(6) 0.044(4) 0.037(4) -0.006(3) 0.021(4) 0.000(4)
C4 0.067(5) 0.033(4) 0.042(4) -0.003(3) 0.016(4) -0.012(4)
C5 0.049(4) 0.034(4) 0.044(4) -0.003(3) 0.009(4) -0.003(3)
C6 0.054(5) 0.033(4) 0.030(4) -0.003(3) 0.010(3) -0.022(3)
C7 0.046(5) 0.058(5) 0.058(5) -0.012(4) 0.004(4) 0.010(4)
C8 0.074(4) 0.140(7) 0.126(6) 0.007(5) 0.019(4) 0.034(4)
C9 0.074(4) 0.140(7) 0.126(6) 0.007(5) 0.019(4) 0.034(4)
C10 0.074(4) 0.140(7) 0.126(6) 0.007(5) 0.019(4) 0.034(4)
C11 0.083(6) 0.062(5) 0.038(4) -0.009(4) 0.005(4) -0.011(5)
C12 0.126(9) 0.078(7) 0.070(7) -0.023(5) 0.001(6) -0.037(7)
C13 0.120(9) 0.092(7) 0.040(5) -0.014(5) 0.018(5) -0.034(6)
C14 0.104(9) 0.120(9) 0.064(7) -0.026(6) -0.027(6) 0.016(7)
C15 0.050(4) 0.031(4) 0.035(4) -0.006(3) 0.016(3) -0.004(3)
C16 0.032(4) 0.037(4) 0.026(3) -0.003(3) 0.004(3) -0.005(3)
C17 0.038(4) 0.044(4) 0.035(4) -0.002(3) 0.002(3) -0.009(3)
C18 0.029(4) 0.054(5) 0.038(4) 0.005(3) 0.009(3) 0.001(3)
C19 0.061(5) 0.030(4) 0.045(4) 0.002(3) 0.014(4) 0.001(3)
C20 0.038(4) 0.043(4) 0.036(4) -0.004(3) 0.016(3) -0.001(3)
C21 0.047(4) 0.047(4) 0.044(4) 0.001(3) 0.006(3) -0.008(4)
C22 0.063(6) 0.090(7) 0.061(6) -0.008(5) 0.012(5) -0.032(5)
C23 0.032(4) 0.063(5) 0.095(7) -0.006(5) 0.006(4) -0.006(4)
C24 0.059(6) 0.066(6) 0.087(7) 0.009(5) 0.003(5) -0.021(5)
C25 0.049(5) 0.054(5) 0.067(5) 0.014(4) 0.013(4) 0.008(4)
C26 0.109(6) 0.135(7) 0.121(6) 0.064(5) 0.006(5) 0.029(5)
C27 0.109(6) 0.135(7) 0.121(6) 0.064(5) 0.006(5) 0.029(5)
C28 0.109(6) 0.135(7) 0.121(6) 0.064(5) 0.006(5) 0.029(5)
C29 0.036(4) 0.045(4) 0.021(3) 0.001(3) -0.002(3) -0.005(3)
C30 0.043(4) 0.044(4) 0.028(4) 0.001(3) 0.012(3) -0.007(3)
C31 0.038(4) 0.055(5) 0.035(4) 0.006(3) 0.004(3) -0.006(4)
C32 0.056(5) 0.033(4) 0.036(4) -0.009(3) 0.007(3) 0.003(3)
C33 0.036(4) 0.038(4) 0.044(4) -0.003(3) 0.003(3) 0.006(3)
C34 0.054(5) 0.032(4) 0.032(4) 0.000(3) 0.001(3) 0.003(3)
C35 0.035(4) 0.058(5) 0.037(4) 0.002(3) 0.001(3) 0.006(3)
C36 0.049(5) 0.068(6) 0.076(6) -0.005(5) 0.014(4) 0.012(4)
C37 0.062(6) 0.095(7) 0.047(5) 0.009(5) -0.015(4) 0.031(5)
C38 0.055(5) 0.060(5) 0.082(6) -0.020(5) 0.004(5) 0.021(4)
C39 0.046(5) 0.049(5) 0.051(5) -0.016(4) -0.008(4) -0.003(4)
C40 0.078(10) 0.080(10) 0.091(11) -0.040(9) -0.015(9) -0.004(8)
C41 0.098(11) 0.052(8) 0.104(11) 0.009(8) -0.016(9) -0.040(8)
C42 0.088(10) 0.077(10) 0.077(10) -0.046(8) 0.018(8) -0.021(8)
C40B 0.090(13) 0.077(12) 0.098(13) -0.030(11) 0.000(12) -0.043(11)
C41B 0.091(13) 0.088(12) 0.084(13) -0.035(11) -0.005(11) -0.030(11)
C42B 0.094(13) 0.064(12) 0.095(14) -0.040(11) -0.011(12) -0.020(11)
C43 0.067(5) 0.029(4) 0.023(4) 0.000(3) 0.006(3) 0.003(3)
C44 0.039(4) 0.033(4) 0.034(4) -0.005(3) -0.004(3) 0.006(3)
C45 0.044(4) 0.036(4) 0.037(4) -0.001(3) -0.005(3) 0.002(3)
C46 0.064(5) 0.037(4) 0.035(4) 0.003(3) 0.003(4) 0.009(4)
C47 0.080(6) 0.051(5) 0.037(4) 0.005(4) 0.014(4) 0.001(4)
C48 0.053(5) 0.042(4) 0.043(4) 0.000(3) 0.013(4) -0.011(4)
C49 0.077(6) 0.055(5) 0.052(5) 0.001(4) 0.016(4) -0.016(5)
C50 0.069(5) 0.100(7) 0.096(7) 0.011(6) 0.019(5) -0.034(5)
C51 0.069(5) 0.100(7) 0.096(7) 0.011(6) 0.019(5) -0.034(5)
C52 0.069(5) 0.100(7) 0.096(7) 0.011(6) 0.019(5) -0.034(5)
C50B 0.069(5) 0.100(7) 0.096(7) 0.011(6) 0.019(5) -0.034(5)
C51B 0.069(5) 0.100(7) 0.096(7) 0.011(6) 0.019(5) -0.034(5)
C52B 0.069(5) 0.100(7) 0.096(7) 0.011(6) 0.019(5) -0.034(5)
C53 0.089(6) 0.039(4) 0.032(4) 0.003(3) 0.009(4) 0.002(4)
C54 0.092(7) 0.066(6) 0.064(6) 0.004(5) -0.004(5) 0.013(5)
C55 0.127(9) 0.087(7) 0.038(5) 0.012(5) 0.023(5) 0.039(6)
C56 0.122(9) 0.105(8) 0.036(5) 0.007(5) -0.019(5) -0.026(7)
C57 0.133(9) 0.067(6) 0.059(6) 0.012(5) 0.011(6) 0.030(6)
C58 0.128(9) 0.061(6) 0.081(7) -0.014(5) 0.018(6) -0.049(6)

loop_
_atom_type_symbol
_atom_type_description
_atom_type_scat_dispersion_real
_atom_type_scat_dispersion_imag
_atom_type_scat_source
C C 0.0033 0.0016 'International Tables Vol C Tables 4.2.6.8 and 6.1.1.4'
H H 0.0000 0.0000 'International Tables Vol C Tables 4.2.6.8 and 6.1.1.4'
O O 0.0106 0.0060 'International Tables Vol C Tables 4.2.6.8 and 6.1.1.4'
Al Al 0.0645 0.0514 'International Tables Vol C Tables 4.2.6.8 and 6.1.1.4'
S S 0.1246 0.1234 'International Tables Vol C Tables 4.2.6.8 and 6.1.1.4'

loop_
_geom_angle_atom_site_label_1
_geom_angle_atom_site_label_2
_geom_angle_atom_site_label_3
_geom_angle
O3 Al1 O2 99.1(2)
O3 Al1 O4 92.4(2)
O2 Al1 O4 167.0(2)
O3 Al1 O1 167.6(2)
O2 Al1 O1 92.1(2)
O4 Al1 O1 77.1(2)
O3 Al1 S1 92.87(17)
O2 Al1 S1 84.96(17)
O4 Al1 S1 100.56(17)
O1 Al1 S1 82.79(15)
O3 Al1 S2 84.33(16)
O2 Al1 S2 92.61(17)
O4 Al1 S2 82.48(16)
O1 Al1 S2 100.53(16)
S1 Al1 S2 175.98(11)
O3 Al1 Al2 130.77(18)
O2 Al1 Al2 130.16(18)
O4 Al1 Al2 38.63(14)
O1 Al1 Al2 38.49(14)
S1 Al1 Al2 92.48(9)
S2 Al1 Al2 91.54(9)
O1 Al2 O4 81.3(2)
O1 Al2 C58 107.3(3)
O4 Al2 C58 117.7(4)
O1 Al2 C57 116.7(4)
O4 Al2 C57 107.1(3)
C58 Al2 C57 120.5(5)
O1 Al2 Al1 40.69(15)
O4 Al2 Al1 40.57(15)
C58 Al2 Al1 120.6(3)
C57 Al2 Al1 118.9(3)
C6 S1 C16 98.8(3)
C6 S1 Al1 93.0(2)
C16 S1 Al1 89.5(2)
C44 S2 C30 98.5(3)
C44 S2 Al1 93.1(2)
C30 S2 Al1 89.7(2)
C1 O1 Al2 118.9(4)
C1 O1 Al1 119.0(4)
Al2 O1 Al1 100.8(2)
C15 O2 Al1 119.5(4)
C29 O3 Al1 120.9(4)
C43 O4 Al2 119.2(4)
C43 O4 Al1 118.7(4)
Al2 O4 Al1 100.8(2)
C6 C1 O1 116.3(6)
C6 C1 C2 120.4(6)
O1 C1 C2 123.3(7)
C3 C2 C1 115.2(7)
C3 C2 C7 120.5(6)
C1 C2 C7 124.3(6)
C2 C3 C4 125.2(7)
C2 C3 H3 117.4
C4 C3 H3 117.4
C5 C4 C3 116.5(7)
C5 C4 C11 123.2(8)
C3 C4 C11 120.3(7)
C4 C5 C6 120.7(7)
C4 C5 H5 119.6
C6 C5 H5 119.6
C1 C6 C5 120.7(7)
C1 C6 S1 120.3(5)
C5 C6 S1 119.0(6)
C9 C7 C10 106.2(8)
C9 C7 C8 108.6(8)
C10 C7 C8 107.0(8)
C9 C7 C2 111.4(7)
C10 C7 C2 112.1(7)
C8 C7 C2 111.4(7)
C7 C8 H8A 109.5
C7 C8 H8B 109.5
H8A C8 H8B 109.5
C7 C8 H8C 109.5
H8A C8 H8C 109.5
H8B C8 H8C 109.5
C7 C9 H9A 109.5
C7 C9 H9B 109.5
H9A C9 H9B 109.5
C7 C9 H9C 109.5
H9A C9 H9C 109.5
H9B C9 H9C 109.5
C7 C10 H10A 109.5
C7 C10 H10B 109.5
H10A C10 H10B 109.5
C7 C10 H10C 109.5
H10A C10 H10C 109.5
H10B C10 H10C 109.5
C12 C11 C14 110.2(9)
C12 C11 C13 109.0(8)
C14 C11 C13 108.0(8)
C12 C11 C4 108.4(7)
C14 C11 C4 111.3(7)
C13 C11 C4 109.9(7)
C11 C12 H12A 109.5
C11 C12 H12B 109.5
H12A C12 H12B 109.5
C11 C12 H12C 109.5
H12A C12 H12C 109.5
H12B C12 H12C 109.5
C11 C13 H13A 109.5
C11 C13 H13B 109.5
H13A C13 H13B 109.5
C11 C13 H13C 109.5
H13A C13 H13C 109.5
H13B C13 H13C 109.5
C11 C14 H14A 109.5
C11 C14 H14B 109.5
H14A C14 H14B 109.5
C11 C14 H14C 109.5
H14A C14 H14C 109.5
H14B C14 H14C 109.5
O2 C15 C16 120.2(6)
O2 C15 C20 121.7(6)
C16 C15 C20 118.0(6)
C17 C16 C15 123.0(6)
C17 C16 S1 120.5(5)
C15 C16 S1 116.5(5)
C18 C17 C16 120.4(6)
C18 C17 H17 119.8
C16 C17 H17 119.8
C17 C18 C19 116.3(6)
C17 C18 C25 124.6(6)
C19 C18 C25 119.2(6)
C20 C19 C18 126.2(7)
C20 C19 H19 116.9
C18 C19 H19 116.9
C19 C20 C15 116.1(6)
C19 C20 C21 122.2(6)
C15 C20 C21 121.8(6)
C23 C21 C24 108.1(7)
C23 C21 C20 111.0(6)
C24 C21 C20 112.1(6)
C23 C21 C22 110.5(7)
C24 C21 C22 106.3(7)
C20 C21 C22 108.7(6)
C21 C22 H22A 109.5
C21 C22 H22B 109.5
H22A C22 H22B 109.5
C21 C22 H22C 109.5
H22A C22 H22C 109.5
H22B C22 H22C 109.5
C21 C23 H23A 109.5
C21 C23 H23B 109.5
H23A C23 H23B 109.5
C21 C23 H23C 109.5
H23A C23 H23C 109.5
H23B C23 H23C 109.5
C21 C24 H24A 109.5
C21 C24 H24B 109.5
H24A C24 H24B 109.5
C21 C24 H24C 109.5
H24A C24 H24C 109.5
H24B C24 H24C 109.5
C28 C25 C27 108.1(9)
C28 C25 C26 107.5(9)
C27 C25 C26 103.9(9)
C28 C25 C18 114.0(7)
C27 C25 C18 113.3(7)
C26 C25 C18 109.5(7)
C25 C26 H26A 109.5
C25 C26 H26B 109.5
H26A C26 H26B 109.5
C25 C26 H26C 109.5
H26A C26 H26C 109.5
H26B C26 H26C 109.5
C25 C27 H27A 109.5
C25 C27 H27B 109.5
H27A C27 H27B 109.5
C25 C27 H27C 109.5
H27A C27 H27C 109.5
H27B C27 H27C 109.5
C25 C28 H28A 109.5
C25 C28 H28B 109.5
H28A C28 H28B 109.5
C25 C28 H28C 109.5
H28A C28 H28C 109.5
H28B C28 H28C 109.5
O3 C29 C30 119.8(6)
O3 C29 C34 122.7(6)
C30 C29 C34 117.5(6)
C31 C30 C29 122.9(6)
C31 C30 S2 120.7(5)
C29 C30 S2 116.4(5)
C32 C31 C30 120.0(7)
C32 C31 H31 120.0
C30 C31 H31 120.0
C33 C32 C31 116.7(6)
C33 C32 C39 121.4(6)
C31 C32 C39 121.9(6)
C32 C33 C34 125.6(6)
C32 C33 H33 117.2
C34 C33 H33 117.2
C33 C34 C29 117.3(6)
C33 C34 C35 121.3(6)
C29 C34 C35 121.4(6)
C37 C35 C38 107.6(7)
C37 C35 C34 109.8(6)
C38 C35 C34 112.2(6)
C37 C35 C36 110.3(7)
C38 C35 C36 107.2(6)
C34 C35 C36 109.7(6)
C35 C36 H36A 109.5
C35 C36 H36B 109.5
H36A C36 H36B 109.5
C35 C36 H36C 109.5
H36A C36 H36C 109.5
H36B C36 H36C 109.5
C35 C37 H37A 109.5
C35 C37 H37B 109.5
H37A C37 H37B 109.5
C35 C37 H37C 109.5
H37A C37 H37C 109.5
H37B C37 H37C 109.5
C35 C38 H38A 109.5
C35 C38 H38B 109.5
H38A C38 H38B 109.5
C35 C38 H38C 109.5
H38A C38 H38C 109.5
H38B C38 H38C 109.5
C42B C39 C40B 111.3(17)
C42B C39 C41B 106.3(17)
C40B C39 C41B 104.4(17)
C42B C39 C40 132.0(12)
C40B C39 C40 55.5(13)
C41B C39 C40 50.4(12)
C42B C39 C41 60.2(14)
C40B C39 C41 58.0(13)
C41B C39 C41 142.5(12)
C40 C39 C41 109.9(11)
C42B C39 C42 50.0(13)
C40B C39 C42 141.1(12)
C41B C39 C42 61.5(13)
C40 C39 C42 107.9(11)
C41 C39 C42 109.4(11)
C42B C39 C32 114.9(10)
C40B C39 C32 110.3(10)
C41B C39 C32 109.1(10)
C40 C39 C32 112.7(7)
C41 C39 C32 108.2(7)
C42 C39 C32 108.7(7)
C39 C40 H40A 109.5
C39 C40 H40B 109.5
C39 C40 H40C 109.5
C39 C41 H41A 109.5
C39 C41 H41B 109.5
C39 C41 H41C 109.5
C39 C42 H42A 109.5
C39 C42 H42B 109.5
C39 C42 H42C 109.5
C39 C40B H40D 109.5
C39 C40B H40E 109.5
H40D C40B H40E 109.5
C39 C40B H40F 109.5
H40D C40B H40F 109.5
H40E C40B H40F 109.5
C39 C41B H41D 109.5
C39 C41B H41E 109.5
H41D C41B H41E 109.5
C39 C41B H41F 109.5
H41D C41B H41F 109.5
H41E C41B H41F 109.5
C39 C42B H42D 109.5
C39 C42B H42E 109.5
H42D C42B H42E 109.5
C39 C42B H42F 109.5
H42D C42B H42F 109.5
H42E C42B H42F 109.5
C44 C43 O4 117.0(6)
C44 C43 C48 119.5(6)
O4 C43 C48 123.4(6)
C45 C44 C43 121.9(6)
C45 C44 S2 119.1(5)
C43 C44 S2 118.9(5)
C44 C45 C46 120.1(7)
C44 C45 H45 119.9
C46 C45 H45 119.9
C45 C46 C47 116.1(6)
C45 C46 C53 122.9(7)
C47 C46 C53 120.9(7)
C46 C47 C48 126.0(7)
C46 C47 H47 117.0
C48 C47 H47 117.0
C47 C48 C43 115.5(7)
C47 C48 C49 120.5(7)
C43 C48 C49 124.0(6)
C52 C49 C52B 135.2(15)
C52 C49 C51 108.7(11)
C52B C49 C51 76.9(13)
C52 C49 C51B 29.6(13)
C52B C49 C51B 109.8(17)
C51 C49 C51B 124.2(15)
C52 C49 C50B 80.8(14)
C52B C49 C50B 110.5(16)
C51 C49 C50B 34.0(11)
C51B C49 C50B 105.6(17)
C52 C49 C50 108.0(11)
C52B C49 C50 34.5(11)
C51 C49 C50 106.8(10)
C51B C49 C50 78.9(14)
C50B C49 C50 135.6(13)
C52 C49 C48 108.7(8)
C52B C49 C48 108.7(12)
C51 C49 C48 113.9(9)
C51B C49 C48 115.2(12)
C50B C49 C48 106.9(12)
C50 C49 C48 110.6(9)
C49 C50 H50A 109.5
C49 C50 H50B 109.5
H50A C50 H50B 109.5
C49 C50 H50C 109.5
H50A C50 H50C 109.5
H50B C50 H50C 109.5
C49 C51 H51A 109.5
C49 C51 H51B 109.5
H51A C51 H51B 109.5
C49 C51 H51C 109.5
H51A C51 H51C 109.5
H51B C51 H51C 109.5
C49 C52 H52A 109.5
C49 C52 H52B 109.5
H52A C52 H52B 109.5
C49 C52 H52C 109.5
H52A C52 H52C 109.5
H52B C52 H52C 109.5
C49 C50B H50D 109.5
C49 C50B H50E 109.5
C49 C50B H50F 109.5
C49 C51B H51D 109.5
C49 C51B H51E 109.5
C49 C51B H51F 109.5
C49 C52B H52D 109.5
C49 C52B H52E 109.5
C49 C52B H52F 109.5
C46 C53 C56 111.8(7)
C46 C53 C54 108.5(6)
C56 C53 C54 109.6(8)
C46 C53 C55 111.1(7)
C56 C53 C55 108.1(7)
C54 C53 C55 107.8(7)
C53 C54 H54A 109.5
C53 C54 H54B 109.5
H54A C54 H54B 109.5
C53 C54 H54C 109.5
H54A C54 H54C 109.5
H54B C54 H54C 109.5
C53 C55 H55A 109.5
C53 C55 H55B 109.5
H55A C55 H55B 109.5
C53 C55 H55C 109.5
H55A C55 H55C 109.5
H55B C55 H55C 109.5
C53 C56 H56A 109.5
C53 C56 H56B 109.5
H56A C56 H56B 109.5
C53 C56 H56C 109.5
H56A C56 H56C 109.5
H56B C56 H56C 109.5
Al2 C57 H57A 109.5
Al2 C57 H57B 109.5
H57A C57 H57B 109.5
Al2 C57 H57C 109.5
H57A C57 H57C 109.5
H57B C57 H57C 109.5
Al2 C58 H58A 109.5
Al2 C58 H58B 109.5
H58A C58 H58B 109.5
Al2 C58 H58C 109.5
H58A C58 H58C 109.5
H58B C58 H58C 109.5

loop_
_geom_bond_atom_site_label_1
_geom_bond_atom_site_label_2
_geom_bond_distance
Al1 O3 1.804(5)
Al1 O2 1.804(5)
Al1 O4 1.952(5)
Al1 O1 1.957(5)
Al1 S1 2.461(3)
Al1 S2 2.472(3)
Al1 Al2 2.949(3)
Al2 O1 1.868(5)
Al2 O4 1.874(5)
Al2 C58 1.956(9)
Al2 C57 1.961(9)
S1 C6 1.788(7)
S1 C16 1.797(6)
S2 C44 1.799(7)
S2 C30 1.799(7)
O1 C1 1.402(8)
O2 C15 1.349(8)
O3 C29 1.346(7)
O4 C43 1.398(7)
C1 C6 1.390(10)
C1 C2 1.403(10)
C2 C3 1.395(10)
C2 C7 1.526(11)
C3 C4 1.415(11)
C3 H3 0.9500
C4 C5 1.364(10)
C4 C11 1.552(10)
C5 C6 1.404(9)
C5 H5 0.9500
C7 C9 1.518(9)
C7 C10 1.518(9)
C7 C8 1.523(9)
C8 H8A 0.9800
C8 H8B 0.9800
C8 H8C 0.9800
C9 H9A 0.9800
C9 H9B 0.9800
C9 H9C 0.9800
C10 H10A 0.9800
C10 H10B 0.9800
C10 H10C 0.9800
C11 C12 1.520(12)
C11 C14 1.525(13)
C11 C13 1.549(12)
C12 H12A 0.9800
C12 H12B 0.9800
C12 H12C 0.9800
C13 H13A 0.9800
C13 H13B 0.9800
C13 H13C 0.9800
C14 H14A 0.9800
C14 H14B 0.9800
C14 H14C 0.9800
C15 C16 1.407(9)
C15 C20 1.416(9)
C16 C17 1.383(9)
C17 C18 1.368(9)
C17 H17 0.9500
C18 C19 1.399(10)
C18 C25 1.518(10)
C19 C20 1.389(10)
C19 H19 0.9500
C20 C21 1.542(10)
C21 C23 1.529(10)
C21 C24 1.535(10)
C21 C22 1.545(10)
C22 H22A 0.9800
C22 H22B 0.9800
C22 H22C 0.9800
C23 H23A 0.9800
C23 H23B 0.9800
C23 H23C 0.9800
C24 H24A 0.9800
C24 H24B 0.9800
C24 H24C 0.9800
C25 C28 1.503(9)
C25 C27 1.506(9)
C25 C26 1.512(9)
C26 H26A 0.9800
C26 H26B 0.9800
C26 H26C 0.9800
C27 H27A 0.9800
C27 H27B 0.9800
C27 H27C 0.9800
C28 H28A 0.9800
C28 H28B 0.9800
C28 H28C 0.9800
C29 C30 1.410(9)
C29 C34 1.417(9)
C30 C31 1.392(9)
C31 C32 1.388(10)
C31 H31 0.9500
C32 C33 1.385(9)
C32 C39 1.536(9)
C33 C34 1.391(9)
C33 H33 0.9500
C34 C35 1.539(9)
C35 C37 1.520(10)
C35 C38 1.537(10)
C35 C36 1.550(11)
C36 H36A 0.9800
C36 H36B 0.9800
C36 H36C 0.9800
C37 H37A 0.9800
C37 H37B 0.9800
C37 H37C 0.9800
C38 H38A 0.9800
C38 H38B 0.9800
C38 H38C 0.9800
C39 C42B 1.510(16)
C39 C40B 1.513(17)
C39 C41B 1.515(17)
C39 C40 1.528(11)
C39 C41 1.529(10)
C39 C42 1.536(10)
C40 H40A 0.9800
C40 H40B 0.9800
C40 H40C 0.9800
C41 H41A 0.9800
C41 H41B 0.9800
C41 H41C 0.9800
C42 H42A 0.9800
C42 H42B 0.9800
C42 H42C 0.9800
C40B H40D 0.9800
C40B H40E 0.9800
C40B H40F 0.9800
C41B H41D 0.9800
C41B H41E 0.9800
C41B H41F 0.9800
C42B H42D 0.9800
C42B H42E 0.9800
C42B H42F 0.9800
C43 C44 1.393(10)
C43 C48 1.400(10)
C44 C45 1.381(9)
C45 C46 1.387(10)
C45 H45 0.9500
C46 C47 1.388(11)
C46 C53 1.532(10)
C47 C48 1.389(10)
C47 H47 0.9500
C48 C49 1.549(11)
C49 C52 1.531(12)
C49 C52B 1.533(18)
C49 C51 1.534(12)
C49 C51B 1.536(18)
C49 C50B 1.537(18)
C49 C50 1.538(12)
C50 H50A 0.9800
C50 H50B 0.9800
C50 H50C 0.9800
C51 H51A 0.9800
C51 H51B 0.9800
C51 H51C 0.9800
C52 H52A 0.9800
C52 H52B 0.9800
C52 H52C 0.9800
C50B H50D 0.9800
C50B H50E 0.9800
C50B H50F 0.9800
C51B H51D 0.9800
C51B H51E 0.9800
C51B H51F 0.9800
C52B H52D 0.9800
C52B H52E 0.9800
C52B H52F 0.9800
C53 C56 1.534(12)
C53 C54 1.536(11)
C53 C55 1.538(11)
C54 H54A 0.9800
C54 H54B 0.9800
C54 H54C 0.9800
C55 H55A 0.9800
C55 H55B 0.9800
C55 H55C 0.9800
C56 H56A 0.9800
C56 H56B 0.9800
C56 H56C 0.9800
C57 H57A 0.9800
C57 H57B 0.9800
C57 H57C 0.9800
C58 H58A 0.9800
C58 H58B 0.9800
C58 H58C 0.9800

loop_
_geom_torsion_atom_site_label_1
_geom_torsion_atom_site_label_2
_geom_torsion_atom_site_label_3
_geom_torsion_atom_site_label_4
_geom_torsion
O3 Al1 Al2 O1 -171.1(3)
O2 Al1 Al2 O1 10.3(3)
O4 Al1 Al2 O1 -179.0(3)
S1 Al1 Al2 O1 -75.1(2)
S2 Al1 Al2 O1 105.1(2)
O3 Al1 Al2 O4 7.9(3)
O2 Al1 Al2 O4 -170.6(3)
O1 Al1 Al2 O4 179.0(3)
S1 Al1 Al2 O4 103.9(2)
S2 Al1 Al2 O4 -75.9(2)
O3 Al1 Al2 C58 -90.2(4)
O2 Al1 Al2 C58 91.3(4)
O4 Al1 Al2 C58 -98.1(4)
O1 Al1 Al2 C58 80.9(4)
S1 Al1 Al2 C58 5.8(4)
S2 Al1 Al2 C58 -174.0(4)
O3 Al1 Al2 C57 90.6(4)
O2 Al1 Al2 C57 -88.0(4)
O4 Al1 Al2 C57 82.7(4)
O1 Al1 Al2 C57 -98.3(4)
S1 Al1 Al2 C57 -173.5(4)
S2 Al1 Al2 C57 6.8(4)
O3 Al1 S1 C6 -175.5(3)
O2 Al1 S1 C6 -76.6(3)
O4 Al1 S1 C6 91.5(3)
O1 Al1 S1 C6 16.1(2)
S2 Al1 S1 C6 -129.6(16)
Al2 Al1 S1 C6 53.5(2)
O3 Al1 S1 C16 -76.7(3)
O2 Al1 S1 C16 22.2(3)
O4 Al1 S1 C16 -169.7(3)
O1 Al1 S1 C16 115.0(3)
S2 Al1 S1 C16 -30.8(17)
Al2 Al1 S1 C16 152.3(2)
O3 Al1 S2 C44 -76.8(3)
O2 Al1 S2 C44 -175.6(3)
O4 Al1 S2 C44 16.4(3)
O1 Al1 S2 C44 91.7(3)
S1 Al1 S2 C44 -122.9(16)
Al2 Al1 S2 C44 54.1(2)
O3 Al1 S2 C30 21.8(3)
O2 Al1 S2 C30 -77.1(3)
O4 Al1 S2 C30 114.9(3)
O1 Al1 S2 C30 -169.7(3)
S1 Al1 S2 C30 -24.4(17)
Al2 Al1 S2 C30 152.6(2)
O4 Al2 O1 C1 131.4(5)
C58 Al2 O1 C1 15.0(6)
C57 Al2 O1 C1 -123.7(6)
Al1 Al2 O1 C1 132.1(6)
O4 Al2 O1 Al1 -0.6(2)
C58 Al2 O1 Al1 -117.1(4)
C57 Al2 O1 Al1 104.2(4)
O3 Al1 O1 C1 -98.8(11)
O2 Al1 O1 C1 55.9(5)
O4 Al1 O1 C1 -131.4(5)
S1 Al1 O1 C1 -28.8(4)
S2 Al1 O1 C1 148.9(4)
Al2 Al1 O1 C1 -132.0(6)
O3 Al1 O1 Al2 33.2(11)
O2 Al1 O1 Al2 -172.1(2)
O4 Al1 O1 Al2 0.6(2)
S1 Al1 O1 Al2 103.2(2)
S2 Al1 O1 Al2 -79.1(2)
O3 Al1 O2 C15 62.4(5)
O4 Al1 O2 C15 -145.6(9)
O1 Al1 O2 C15 -112.2(5)
S1 Al1 O2 C15 -29.7(4)
S2 Al1 O2 C15 147.1(4)
Al2 Al1 O2 C15 -118.7(4)
O2 Al1 O3 C29 62.9(5)
O4 Al1 O3 C29 -111.0(5)
O1 Al1 O3 C29 -142.7(10)
S1 Al1 O3 C29 148.2(4)
S2 Al1 O3 C29 -28.9(4)
Al2 Al1 O3 C29 -116.0(4)
O1 Al2 O4 C43 132.5(5)
C58 Al2 O4 C43 -122.5(6)
C57 Al2 O4 C43 17.1(6)
Al1 Al2 O4 C43 131.8(6)
O1 Al2 O4 Al1 0.6(2)
C58 Al2 O4 Al1 105.7(4)
C57 Al2 O4 Al1 -114.7(4)
O3 Al1 O4 C43 53.8(5)
O2 Al1 O4 C43 -98.5(11)
O1 Al1 O4 C43 -132.8(5)
S1 Al1 O4 C43 147.2(4)
S2 Al1 O4 C43 -30.1(5)
Al2 Al1 O4 C43 -132.2(6)
O3 Al1 O4 Al2 -174.0(2)
O2 Al1 O4 Al2 33.7(11)
O1 Al1 O4 Al2 -0.6(2)
S1 Al1 O4 Al2 -80.6(2)
S2 Al1 O4 Al2 102.0(2)
Al2 O1 C1 C6 -90.5(6)
Al1 O1 C1 C6 33.0(7)
Al2 O1 C1 C2 88.2(7)
Al1 O1 C1 C2 -148.3(5)
C6 C1 C2 C3 11.7(10)
O1 C1 C2 C3 -166.9(6)
C6 C1 C2 C7 -167.6(6)
O1 C1 C2 C7 13.8(11)
C1 C2 C3 C4 -3.9(11)
C7 C2 C3 C4 175.4(7)
C2 C3 C4 C5 -4.2(11)
C2 C3 C4 C11 174.4(7)
C3 C4 C5 C6 4.7(10)
C11 C4 C5 C6 -173.8(7)
O1 C1 C6 C5 167.1(6)
C2 C1 C6 C5 -11.6(10)
O1 C1 C6 S1 -13.8(8)
C2 C1 C6 S1 167.5(5)
C4 C5 C6 C1 2.8(10)
C4 C5 C6 S1 -176.3(5)
C16 S1 C6 C1 -95.9(6)
Al1 S1 C6 C1 -5.9(5)
C16 S1 C6 C5 83.3(6)
Al1 S1 C6 C5 173.2(5)
C3 C2 C7 C9 98.1(9)
C1 C2 C7 C9 -82.6(9)
C3 C2 C7 C10 -20.7(11)
C1 C2 C7 C10 158.6(8)
C3 C2 C7 C8 -140.4(8)
C1 C2 C7 C8 38.8(11)
C5 C4 C11 C12 111.6(9)
C3 C4 C11 C12 -66.9(10)
C5 C4 C11 C14 -9.8(11)
C3 C4 C11 C14 171.7(8)
C5 C4 C11 C13 -129.4(8)
C3 C4 C11 C13 52.1(10)
Al1 O2 C15 C16 26.6(8)
Al1 O2 C15 C20 -154.5(5)
O2 C15 C16 C17 -179.0(6)
C20 C15 C16 C17 2.1(10)
O2 C15 C16 S1 -0.1(8)
C20 C15 C16 S1 -179.1(5)
C6 S1 C16 C17 -104.6(6)
Al1 S1 C16 C17 162.4(5)
C6 S1 C16 C15 76.5(5)
Al1 S1 C16 C15 -16.5(5)
C15 C16 C17 C18 -0.3(10)
S1 C16 C17 C18 -179.1(5)
C16 C17 C18 C19 -1.5(10)
C16 C17 C18 C25 178.0(6)
C17 C18 C19 C20 1.7(11)
C25 C18 C19 C20 -177.9(7)
C18 C19 C20 C15 0.0(10)
C18 C19 C20 C21 179.9(7)
O2 C15 C20 C19 179.2(6)
C16 C15 C20 C19 -1.9(9)
O2 C15 C20 C21 -0.6(9)
C16 C15 C20 C21 178.3(6)
C19 C20 C21 C23 124.8(7)
C15 C20 C21 C23 -55.4(9)
C19 C20 C21 C24 3.8(10)
C15 C20 C21 C24 -176.4(7)
C19 C20 C21 C22 -113.4(8)
C15 C20 C21 C22 66.4(9)
C17 C18 C25 C28 129.3(9)
C19 C18 C25 C28 -51.2(11)
C17 C18 C25 C27 5.1(11)
C19 C18 C25 C27 -175.4(8)
C17 C18 C25 C26 -110.3(9)
C19 C18 C25 C26 69.2(9)
Al1 O3 C29 C30 25.2(8)
Al1 O3 C29 C34 -153.9(5)
O3 C29 C30 C31 -179.2(6)
C34 C29 C30 C31 -0.1(10)
O3 C29 C30 S2 1.3(8)
C34 C29 C30 S2 -179.6(5)
C44 S2 C30 C31 -103.3(6)
Al1 S2 C30 C31 163.6(5)
C44 S2 C30 C29 76.3(5)
Al1 S2 C30 C29 -16.8(5)
C29 C30 C31 C32 0.1(10)
S2 C30 C31 C32 179.6(5)
C30 C31 C32 C33 0.0(10)
C30 C31 C32 C39 178.9(6)
C31 C32 C33 C34 -0.2(11)
C39 C32 C33 C34 -179.1(7)
C32 C33 C34 C29 0.2(11)
C32 C33 C34 C35 180.0(7)
O3 C29 C34 C33 179.0(6)
C30 C29 C34 C33 -0.1(9)
O3 C29 C34 C35 -0.7(10)
C30 C29 C34 C35 -179.8(6)
C33 C34 C35 C37 -114.8(8)
C29 C34 C35 C37 64.9(9)
C33 C34 C35 C38 4.9(10)
C29 C34 C35 C38 -175.4(7)
C33 C34 C35 C36 123.8(7)
C29 C34 C35 C36 -56.5(8)
C33 C32 C39 C42B -3.5(17)
C31 C32 C39 C42B 177.7(16)
C33 C32 C39 C40B 123.2(15)
C31 C32 C39 C40B -55.6(16)
C33 C32 C39 C41B -122.7(15)
C31 C32 C39 C41B 58.5(16)
C33 C32 C39 C40 -176.8(11)
C31 C32 C39 C40 4.3(13)
C33 C32 C39 C41 61.4(12)
C31 C32 C39 C41 -117.4(11)
C33 C32 C39 C42 -57.3(11)
C31 C32 C39 C42 123.9(10)
Al2 O4 C43 C44 -87.6(6)
Al1 O4 C43 C44 35.8(8)
Al2 O4 C43 C48 89.1(7)
Al1 O4 C43 C48 -147.5(6)
O4 C43 C44 C45 167.4(6)
C48 C43 C44 C45 -9.4(10)
O4 C43 C44 S2 -16.1(8)
C48 C43 C44 S2 167.1(5)
C30 S2 C44 C45 81.4(6)
Al1 S2 C44 C45 171.7(5)
C30 S2 C44 C43 -95.2(6)
Al1 S2 C44 C43 -5.0(5)
C43 C44 C45 C46 1.4(10)
S2 C44 C45 C46 -175.1(5)
C44 C45 C46 C47 4.7(10)
C44 C45 C46 C53 -172.7(6)
C45 C46 C47 C48 -3.2(12)
C53 C46 C47 C48 174.3(7)
C46 C47 C48 C43 -4.3(12)
C46 C47 C48 C49 174.8(7)
C44 C43 C48 C47 10.4(10)
O4 C43 C48 C47 -166.2(6)
C44 C43 C48 C49 -168.7(7)
O4 C43 C48 C49 14.7(11)
C47 C48 C49 C52 -130.1(10)
C43 C48 C49 C52 48.9(12)
C47 C48 C49 C52B 74.9(15)
C43 C48 C49 C52B -106.1(14)
C47 C48 C49 C51 -8.7(13)
C43 C48 C49 C51 170.3(11)
C47 C48 C49 C51B -161.4(15)
C43 C48 C49 C51B 17.7(17)
C47 C48 C49 C50B -44.4(15)
C43 C48 C49 C50B 134.7(14)
C47 C48 C49 C50 111.5(10)
C43 C48 C49 C50 -69.4(11)
C45 C46 C53 C56 -10.9(11)
C47 C46 C53 C56 171.8(8)
C45 C46 C53 C54 110.1(8)
C47 C46 C53 C54 -67.3(10)
C45 C46 C53 C55 -131.6(8)
C47 C46 C53 C55 51.0(10)
